data_4129112
loop_
_publ_author_name
'Pei, Xiaokun'
'B\"urgi, Hans-Beat'
'Kapustin, Eugene A.'
'Liu, Yuzhong'
'Yaghi, Omar M.'

_publ_section_title
;
 Coordinative Alignment in the Pores of MOFs for the Structural
 Determination of N-, S-, and P-Containing Organic Compounds Including
 Complex Chiral Molecules.
;
_journal_issue 47
_journal_name_full 'Journal of the American Chemical Society'
_journal_page_first 18862
_journal_page_last 18869
_journal_paper_doi 10.1021/jacs.9b10501
_journal_volume 141
_journal_year 2019
_chemical_absolute_configuration ad
_chemical_formula_moiety 'C27 H17 Al2 O11.58 S0.86, 0.5(O)'
_chemical_formula_sum 'C27 H17 Al2 O12.08 S0.86'
_chemical_formula_weight 616.22
_space_group_crystal_system tetragonal
_space_group_IT_number 94
_space_group_name_Hall 'P 4n 2n'
_space_group_name_H-M_alt 'P 42 21 2'
_atom_sites_solution_hydrogens geom
_atom_sites_solution_primary direct
_atom_sites_solution_secondary difmap
_audit_creation_date 2019-05-18
_audit_creation_method
;
Olex2 1.2
(compiled 2018.05.29 svn.r3508 for OlexSys, GUI svn.r5506)
;
_cell_angle_alpha 90
_cell_angle_beta 90
_cell_angle_gamma 90
_cell_formula_units_Z 8
_cell_length_a 18.1729(8)
_cell_length_b 18.1729(8)
_cell_length_c 37.6737(17)
_cell_measurement_reflns_used 9637
_cell_measurement_temperature 100
_cell_measurement_theta_max 38.452
_cell_measurement_theta_min 2.264
_cell_volume 12441.9(10)
_computing_cell_refinement 'SAINT V8.37A Bruker-AXS, Madison WI'
_computing_data_collection 'Bruker APEX3 Bruker-AXS, Madison WI'
_computing_data_reduction 'SAINT V8.37A Bruker-AXS, Madison WI'
_computing_molecular_graphics 'Olex2 (Dolomanov et al., 2009)'
_computing_publication_material 'Olex2 (Dolomanov et al., 2009)'
_computing_structure_refinement 'SHELXL-2018/3 (Sheldrick, 2018)'
_computing_structure_solution 'SHELXS (Sheldrick, 2008)'
_diffrn_ambient_temperature 100
_diffrn_detector_area_resol_mean 10.42
_diffrn_detector_type 'Bruker-Nonius APEXII CCD area detector'
_diffrn_measured_fraction_theta_full 0.996
_diffrn_measured_fraction_theta_max 0.995
_diffrn_measurement_device_type 'Bruker D8 with PHOTON-100 detector'
_diffrn_measurement_method '\f and \w scans'
_diffrn_radiation_collimation '0.2 mm sinlge-pinhole'
_diffrn_radiation_monochromator 'silicon 111'
_diffrn_radiation_probe x-ray
_diffrn_radiation_type synchrotron
_diffrn_radiation_wavelength 1.0332
_diffrn_reflns_av_R_equivalents 0.0472
_diffrn_reflns_av_unetI/netI 0.0303
_diffrn_reflns_Laue_measured_fraction_full 0.996
_diffrn_reflns_Laue_measured_fraction_max 0.995
_diffrn_reflns_limit_h_max 21
_diffrn_reflns_limit_h_min -21
_diffrn_reflns_limit_k_max 21
_diffrn_reflns_limit_k_min -21
_diffrn_reflns_limit_l_max 45
_diffrn_reflns_limit_l_min -45
_diffrn_reflns_number 107958
_diffrn_reflns_point_group_measured_fraction_full 0.998
_diffrn_reflns_point_group_measured_fraction_max 0.996
_diffrn_reflns_theta_full 38.310
_diffrn_reflns_theta_max 38.532
_diffrn_reflns_theta_min 2.264
_diffrn_source
;
Advanced Light Source, station 11.3.1
;
_diffrn_standards_number 0
_exptl_absorpt_coefficient_mu 0.322
_exptl_absorpt_correction_T_max 0.7476
_exptl_absorpt_correction_T_min 0.7157
_exptl_absorpt_correction_type multi-scan
_exptl_absorpt_process_details
'SADABS-2014/4 (Bruker,2014/4) was used for absorption correction. wR2(int) was 0.0721 before and 0.0581 after correction. The Ratio of minimum to maximum transmission is 0.9573. The \l/2 correction factor is Not present.'
_exptl_crystal_colour 'clear colourless'
_exptl_crystal_density_diffrn 0.658
_exptl_crystal_description block
_exptl_crystal_F_000 2523
_exptl_crystal_size_max 0.06
_exptl_crystal_size_mid 0.06
_exptl_crystal_size_min 0.05
_refine_diff_density_max 0.133
_refine_diff_density_min -0.181
_refine_diff_density_rms 0.019
_refine_ls_abs_structure_details
;
 Flack x determined using 3711 quotients [(I+)-(I-)]/[(I+)+(I-)]
 (Parsons, Flack and Wagner, Acta Cryst. B69 (2013) 249-259).
;
_refine_ls_abs_structure_Flack 0.053(11)
_refine_ls_extinction_method none
_refine_ls_goodness_of_fit_ref 0.946
_refine_ls_hydrogen_treatment constr
_refine_ls_matrix_type full
_refine_ls_number_parameters 383
_refine_ls_number_reflns 11375
_refine_ls_number_restraints 0
_refine_ls_restrained_S_all 0.946
_refine_ls_R_factor_all 0.0350
_refine_ls_R_factor_gt 0.0254
_refine_ls_shift/su_max 0.001
_refine_ls_shift/su_mean 0.000
_refine_ls_structure_factor_coef Fsqd
_refine_ls_weighting_details 'w=1/[\s^2^(Fo^2^)+(0.0332P)^2^] where P=(Fo^2^+2Fc^2^)/3'
_refine_ls_weighting_scheme calc
_refine_ls_wR_factor_gt 0.0542
_refine_ls_wR_factor_ref 0.0570
_reflns_Friedel_coverage 0.772
_reflns_Friedel_fraction_full 1.000
_reflns_Friedel_fraction_max 0.998
_reflns_number_gt 9551
_reflns_number_total 11375
_reflns_threshold_expression 'I > 2\s(I)'
_cod_data_source_file ja9b10501_si_009.cif
_cod_data_source_block lambda-MOF-520-22
_cod_depositor_comments
;
The following automatic conversions were performed:

data item '_atom_sites_solution_secondary' value 'diffmap' was
changed to 'difmap'.

Automatic conversion script
Id: cif_fix_values 6909 2019-04-08 15:41:33Z antanas 

 Adding full bibliography for 4129110--4129131.cif.
;
_cod_original_cell_volume 12441.9(12)
_cod_database_code 4129112
_shelx_shelxl_version_number 2018/3
_shelx_space_group_comment
;
The symmetry employed for this shelxl refinement is uniquely defined
by the following loop, which should always be used as a source of
symmetry information in preference to the above space-group names.
They are only intended as comments.
;
_shelx_estimated_absorpt_t_max 0.984
_shelx_estimated_absorpt_t_min 0.981
_olex2_refinement_description
;
1. Fixed Uiso
 At 1.2 times of:
  All C(H) groups, All O(H) groups
2. Others
 Sof(S1G)=Sof(O10)=Sof(O2G)=Sof(O1G)=FVAR(1)
3.a Aromatic/amide H refined with riding coordinates:
 O8(H8), O7(H7), C20(H20), C16(H16), C19(H19), C7(H7A), C3(H3), C15(H15),
 C13(H13), C4(H4), C6(H6), C23(H23), C11(H11), C26(H26), C9(H9), C22(H22),
 C27(H27)
;
_olex2_submission_original_sample_id MOF-520-sulfate
_olex2_submission_special_instructions 'No special instructions were received'

loop_
_space_group_symop_operation_xyz
'x, y, z'
'-y+1/2, x+1/2, z+1/2'
'-x, -y, z'
'y+1/2, -x+1/2, z+1/2'
'x+1/2, -y+1/2, -z+1/2'
'-x+1/2, y+1/2, -z+1/2'
'y, x, -z'
'-y, -x, -z'

loop_
_atom_site_label
_atom_site_type_symbol
_atom_site_fract_x
_atom_site_fract_y
_atom_site_fract_z
_atom_site_U_iso_or_equiv
_atom_site_adp_type
_atom_site_occupancy
_atom_site_site_symmetry_order
_atom_site_calc_flag
_atom_site_refinement_flags_posn
_atom_site_refinement_flags_adp
_atom_site_refinement_flags_occupancy
_atom_site_disorder_assembly
_atom_site_disorder_group
Al1 Al 0.82609(3) 0.17391(3) 0.000000 0.03491(16) Uani 1 2 d S T P A .
Al3 Al 1.000000 0.000000 0.10915(2) 0.03402(15) Uani 1 2 d S T P . .
S1G S 0.97357(3) 0.24453(3) 0.01961(2) 0.04592(18) Uani 0.8602(15) 1 d . . . A 1
Al2 Al 0.90880(3) 0.14214(3) 0.07729(2) 0.03394(12) Uani 1 1 d . . . . .
O8 O 0.98040(5) 0.07050(5) 0.07574(2) 0.0338(2) Uani 1 1 d . . . . .
H8 H 1.010710 0.070063 0.055197 0.041 Uiso 1 1 calc R . . . .
O1 O 0.94098(6) 0.17400(6) 0.12224(3) 0.0413(3) Uani 1 1 d . . . . .
O2 O 0.98201(6) 0.06912(7) 0.14682(2) 0.0452(3) Uani 1 1 d . . . . .
O7 O 0.86895(5) 0.11561(6) 0.03462(2) 0.0348(3) Uani 1 1 d . . . . .
H7 H 0.870433 0.064471 0.029447 0.042 Uiso 1 1 calc R . . . .
C1 C 0.96207(9) 0.13541(10) 0.14802(4) 0.0396(4) Uani 1 1 d . . . . .
C25 C 0.65590(9) 0.51151(10) 0.38709(4) 0.0374(4) Uani 1 1 d . . . . .
C20 C 1.15852(10) 0.28726(11) 0.35062(4) 0.0553(5) Uani 1 1 d . . . . .
H20 H 1.165921 0.288495 0.325667 0.066 Uiso 1 1 calc R . . . .
C16 C 1.13699(10) 0.28127(12) 0.42278(5) 0.0621(6) Uani 1 1 d . . . . .
H16 H 1.129752 0.279599 0.447738 0.074 Uiso 1 1 calc R . . . .
C24 C 0.72151(9) 0.47620(10) 0.37088(4) 0.0446(4) Uani 1 1 d . . . . .
C19 C 1.21865(10) 0.28045(10) 0.37272(4) 0.0462(4) Uani 1 1 d . . . . .
H19 H 1.266807 0.277859 0.362991 0.055 Uiso 1 1 calc R . . . .
C5 C 0.96106(10) 0.24106(12) 0.24958(4) 0.0579(5) Uani 1 1 d . . . . .
C18 C 1.27311(10) 0.28158(9) 0.43297(4) 0.0411(4) Uani 1 1 d . . . . .
C7 C 0.99185(11) 0.13722(11) 0.21268(4) 0.0536(5) Uani 1 1 d . . . . .
H7A H 1.012652 0.089504 0.210347 0.064 Uiso 1 1 calc R . . . .
C8 C 0.96066(10) 0.27713(12) 0.28539(4) 0.0618(6) Uani 1 1 d . . . . .
C14 C 1.08839(10) 0.29228(12) 0.36375(4) 0.0591(5) Uani 1 1 d . . . . .
C12 C 1.02402(11) 0.30301(13) 0.34040(4) 0.0675(6) Uani 1 1 d . . . . .
C2 C 0.96241(9) 0.17153(10) 0.18358(4) 0.0439(4) Uani 1 1 d . . . . .
C17 C 1.20859(9) 0.27738(10) 0.40924(4) 0.0424(4) Uani 1 1 d . . . . .
C3 C 0.93184(10) 0.24115(11) 0.18715(4) 0.0515(5) Uani 1 1 d . . . . .
H3 H 0.911433 0.265345 0.167082 0.062 Uiso 1 1 calc R . . . .
C15 C 1.07845(11) 0.28730(14) 0.40142(4) 0.0723(7) Uani 1 1 d . . . . .
H15 H 1.030301 0.288272 0.411221 0.087 Uiso 1 1 calc R . . . .
C21 C 0.84105(10) 0.40204(12) 0.34176(5) 0.0626(6) Uani 1 1 d . . . . .
C13 C 1.02096(10) 0.26846(12) 0.30751(4) 0.0640(6) Uani 1 1 d . . . . .
H13 H 1.060860 0.238406 0.300081 0.077 Uiso 1 1 calc R . . . .
C4 C 0.93113(10) 0.27551(11) 0.22023(4) 0.0563(5) Uani 1 1 d . . . . .
H4 H 0.909883 0.323016 0.222625 0.068 Uiso 1 1 calc R . . . .
C6 C 0.99147(11) 0.17153(12) 0.24535(4) 0.0631(6) Uani 1 1 d . . . . .
H6 H 1.012353 0.147191 0.265268 0.076 Uiso 1 1 calc R . . . .
C23 C 0.79201(10) 0.50520(11) 0.37444(4) 0.0529(5) Uani 1 1 d . . . . .
H23 H 0.799341 0.550253 0.386729 0.063 Uiso 1 1 calc R . . . .
C11 C 0.96611(10) 0.34911(12) 0.35042(5) 0.0639(6) Uani 1 1 d . . . . .
H11 H 0.968677 0.375003 0.372292 0.077 Uiso 1 1 calc R . . . .
C26 C 0.71177(10) 0.41164(11) 0.35137(5) 0.0565(5) Uani 1 1 d . . . . .
H26 H 0.663536 0.392549 0.348249 0.068 Uiso 1 1 calc R . . . .
C9 C 0.90238(10) 0.32182(12) 0.29598(5) 0.0626(6) Uani 1 1 d . . . . .
H9 H 0.860935 0.328062 0.280912 0.075 Uiso 1 1 calc R . . . .
C10 C 0.90504(10) 0.35746(13) 0.32885(5) 0.0678(6) Uani 1 1 d . . . . .
C22 C 0.85167(10) 0.46791(12) 0.35990(5) 0.0621(6) Uani 1 1 d . . . . .
H22 H 0.899873 0.487487 0.362369 0.074 Uiso 1 1 calc R . . . .
C27 C 0.76990(10) 0.37544(12) 0.33670(5) 0.0620(6) Uani 1 1 d . . . . .
H27 H 0.761980 0.332187 0.323062 0.074 Uiso 1 1 calc R . . . .
O5 O 0.66047(6) 0.57679(6) 0.39803(2) 0.0365(3) Uani 1 1 d . . . . .
O6 O 0.59896(6) 0.47220(6) 0.38824(3) 0.0424(3) Uani 1 1 d . . . . .
O3 O 1.33577(6) 0.28444(6) 0.41838(3) 0.0399(3) Uani 1 1 d . . . . .
O4 O 1.26132(6) 0.28387(6) 0.46598(2) 0.0425(3) Uani 1 1 d . . . . .
O10 O 0.89691(6) 0.25046(6) 0.00814(3) 0.0314(3) Uani 0.8602(15) 1 d . . . . .
O9 O 0.97518(6) 0.21156(6) 0.05615(3) 0.0423(3) Uani 1 1 d . . . . .
O2G O 1.01346(8) 0.19718(8) -0.00534(3) 0.0614(4) Uani 0.8602(15) 1 d . . . A 1
O1G O 1.00766(9) 0.31490(8) 0.02055(4) 0.0705(5) Uani 0.8602(15) 1 d . . . A 1
O1S O 1.05225(10) 0.05225(10) 0.000000 0.1058(8) Uiso 1 2 d S T P . .

loop_
_atom_site_aniso_label
_atom_site_aniso_U_11
_atom_site_aniso_U_22
_atom_site_aniso_U_33
_atom_site_aniso_U_23
_atom_site_aniso_U_13
_atom_site_aniso_U_12
Al1 0.0436(2) 0.0436(2) 0.0175(3) 0.0036(2) 0.0036(2) 0.0022(3)
Al3 0.0392(4) 0.0450(4) 0.0179(3) 0.000 0.000 -0.0002(3)
S1G 0.0559(4) 0.0464(3) 0.0354(3) 0.0043(2) 0.0046(2) -0.0112(3)
Al2 0.0395(3) 0.0428(3) 0.0195(2) 0.0003(2) 0.0012(2) -0.0015(2)
O8 0.0371(6) 0.0428(6) 0.0215(5) 0.0007(5) 0.0014(5) 0.0013(5)
O1 0.0483(7) 0.0505(7) 0.0251(6) -0.0026(5) -0.0061(5) 0.0011(6)
O2 0.0595(8) 0.0570(8) 0.0192(5) -0.0060(5) -0.0028(5) 0.0080(6)
O7 0.0444(6) 0.0424(6) 0.0175(5) 0.0039(4) 0.0010(5) 0.0015(5)
C1 0.0408(10) 0.0535(11) 0.0246(9) -0.0090(8) -0.0018(7) 0.0009(9)
C25 0.0446(10) 0.0502(11) 0.0175(7) -0.0009(7) -0.0012(7) 0.0045(9)
C20 0.0552(12) 0.0872(14) 0.0235(8) -0.0176(9) -0.0068(8) 0.0156(11)
C16 0.0526(12) 0.1086(17) 0.0251(9) -0.0126(10) 0.0000(9) 0.0049(11)
C24 0.0389(10) 0.0685(12) 0.0265(8) -0.0145(8) -0.0030(7) 0.0062(9)
C19 0.0446(10) 0.0682(12) 0.0258(8) -0.0056(8) -0.0022(8) 0.0112(9)
C5 0.0514(11) 0.0903(15) 0.0320(9) -0.0287(9) -0.0144(8) 0.0229(11)
C18 0.0474(11) 0.0455(10) 0.0305(9) 0.0036(8) -0.0039(8) -0.0026(8)
C7 0.0653(12) 0.0657(12) 0.0298(9) -0.0103(8) -0.0067(9) 0.0270(10)
C8 0.0562(12) 0.0900(15) 0.0393(10) -0.0347(10) -0.0142(9) 0.0284(11)
C14 0.0479(11) 0.0976(16) 0.0319(9) -0.0221(10) -0.0076(8) 0.0186(11)
C12 0.0568(13) 0.1123(18) 0.0335(10) -0.0291(11) -0.0113(9) 0.0156(12)
C2 0.0397(10) 0.0656(12) 0.0263(8) -0.0194(8) -0.0077(7) 0.0105(9)
C17 0.0446(10) 0.0592(11) 0.0234(8) -0.0055(8) -0.0050(7) -0.0031(9)
C3 0.0483(11) 0.0685(13) 0.0376(10) -0.0133(9) -0.0113(8) 0.0175(10)
C15 0.0490(12) 0.138(2) 0.0304(10) -0.0265(11) -0.0024(9) 0.0064(13)
C21 0.0494(12) 0.0927(15) 0.0458(11) -0.0381(11) -0.0098(9) 0.0233(11)
C13 0.0528(12) 0.1040(17) 0.0352(9) -0.0288(10) -0.0124(9) 0.0298(11)
C4 0.0542(12) 0.0737(13) 0.0411(10) -0.0247(9) -0.0141(9) 0.0241(10)
C6 0.0710(13) 0.0854(15) 0.0330(9) -0.0206(10) -0.0196(9) 0.0323(12)
C23 0.0434(11) 0.0726(13) 0.0427(10) -0.0229(9) 0.0009(8) 0.0070(10)
C11 0.0513(11) 0.1014(17) 0.0391(10) -0.0348(11) -0.0097(9) 0.0226(12)
C26 0.0403(10) 0.0740(14) 0.0551(11) -0.0294(10) -0.0003(9) -0.0019(10)
C9 0.0450(11) 0.0994(16) 0.0433(10) -0.0314(11) -0.0139(9) 0.0214(11)
C10 0.0426(11) 0.1073(17) 0.0535(11) -0.0441(11) -0.0006(9) 0.0224(12)
C22 0.0357(10) 0.0978(16) 0.0527(11) -0.0316(11) -0.0014(9) 0.0069(11)
C27 0.0487(12) 0.0857(15) 0.0515(11) -0.0409(11) -0.0049(9) 0.0085(11)
O5 0.0408(6) 0.0478(7) 0.0209(5) -0.0067(5) 0.0000(4) 0.0004(5)
O6 0.0408(7) 0.0511(7) 0.0354(6) -0.0058(5) 0.0093(5) -0.0004(6)
O3 0.0447(7) 0.0492(7) 0.0259(6) 0.0012(5) -0.0043(5) -0.0048(5)
O4 0.0491(7) 0.0574(7) 0.0211(5) 0.0039(5) -0.0052(5) -0.0112(6)
O10 0.0465(7) 0.0311(7) 0.0166(6) 0.0007(5) 0.0049(5) -0.0021(5)
O9 0.0440(7) 0.0473(7) 0.0356(6) -0.0002(5) 0.0015(5) -0.0054(5)
O2G 0.0568(9) 0.0846(11) 0.0428(8) -0.0046(8) 0.0137(7) -0.0043(8)
O1G 0.0897(12) 0.0622(10) 0.0595(10) 0.0124(8) -0.0094(9) -0.0381(9)

loop_
_atom_type_symbol
_atom_type_description
_atom_type_scat_dispersion_real
_atom_type_scat_dispersion_imag
_atom_type_scat_source
C C 0.0090 0.0040 'International Tables Vol C Tables 4.2.6.8 and 6.1.1.4'
H H 0.0000 0.0000 'International Tables Vol C Tables 4.2.6.8 and 6.1.1.4'
Al Al 0.1200 0.1100 'International Tables Vol C Tables 4.2.6.8 and 6.1.1.4'
O O 0.0250 0.0140 'International Tables Vol C Tables 4.2.6.8 and 6.1.1.4'
S S 0.2140 0.2580 'International Tables Vol C Tables 4.2.6.8 and 6.1.1.4'

loop_
_geom_angle_atom_site_label_1
_geom_angle_atom_site_label_2
_geom_angle_atom_site_label_3
_geom_angle
_geom_angle_site_symmetry_1
_geom_angle_site_symmetry_3
O7 Al1 O7 90.85(6) . 8_665
O7 Al1 O4 176.65(5) 8_665 5_455
O7 Al1 O4 90.94(4) . 5_455
O7 Al1 O4 90.94(4) 8_665 4_564
O7 Al1 O4 176.66(5) . 4_564
O7 Al1 O10 91.93(5) 8_665 .
O7 Al1 O10 91.16(5) . .
O7 Al1 O10 91.93(5) . 8_665
O7 Al1 O10 91.15(5) 8_665 8_665
O4 Al1 O4 87.41(7) 4_564 5_455
O4 Al1 O10 85.96(5) 4_564 .
O4 Al1 O10 90.85(5) 4_564 8_665
O4 Al1 O10 90.85(5) 5_455 .
O4 Al1 O10 85.97(5) 5_455 8_665
O10 Al1 O10 175.60(8) . 8_665
O8 Al3 O8 93.15(6) . 3_755
O8 Al3 O2 90.98(4) . .
O8 Al3 O2 175.82(5) . 3_755
O8 Al3 O2 90.98(4) 3_755 3_755
O8 Al3 O2 175.82(5) 3_755 .
O8 Al3 O6 92.19(5) . 6_645
O8 Al3 O6 91.97(5) 3_755 6_645
O8 Al3 O6 92.19(5) 3_755 5
O8 Al3 O6 91.97(5) . 5
O2 Al3 O2 84.89(7) . 3_755
O6 Al3 O2 87.03(5) 5 .
O6 Al3 O2 88.52(5) 5 3_755
O6 Al3 O2 87.03(5) 6_645 3_755
O6 Al3 O2 88.52(5) 6_645 .
O6 Al3 O6 173.96(7) 5 6_645
O10 S1G O9 108.59(7) . .
O10 S1G O2G 108.96(8) . .
O2G S1G O9 110.11(8) . .
O1G S1G O10 110.86(9) . .
O1G S1G O9 109.12(8) . .
O1G S1G O2G 109.18(9) . .
O8 Al2 O1 91.51(5) . .
O8 Al2 O5 92.30(5) . 6_645
O8 Al2 O3 176.86(5) . 5_455
O8 Al2 O9 90.43(5) . .
O1 Al2 O5 87.67(5) . 6_645
O1 Al2 O3 85.61(5) . 5_455
O1 Al2 O9 88.61(5) . .
O7 Al2 O8 93.76(5) . .
O7 Al2 O1 174.37(5) . .
O7 Al2 O5 90.16(5) . 6_645
O7 Al2 O3 89.08(5) . 5_455
O7 Al2 O9 93.30(5) . .
O3 Al2 O5 86.33(5) 5_455 6_645
O3 Al2 O9 90.75(5) 5_455 .
O9 Al2 O5 175.44(5) . 6_645
Al3 O8 Al2 127.62(6) . .
C1 O1 Al2 128.15(11) . .
C1 O2 Al3 134.47(10) . .
Al2 O7 Al1 129.43(6) . .
O1 C1 O2 126.40(14) . .
O1 C1 C2 116.70(15) . .
O2 C1 C2 116.89(15) . .
O5 C25 C24 119.27(15) . .
O6 C25 C24 115.41(15) . .
O6 C25 O5 125.32(15) . .
C14 C20 C19 121.67(16) . .
C15 C16 C17 121.60(16) . .
C23 C24 C25 122.39(15) . .
C23 C24 C26 119.07(15) . .
C26 C24 C25 118.54(16) . .
C20 C19 C17 119.82(16) . .
C4 C5 C8 121.30(17) . .
C4 C5 C6 118.50(15) . .
C6 C5 C8 120.20(17) . .
O3 C18 C17 116.98(13) . .
O4 C18 C17 117.61(15) . .
O4 C18 O3 125.39(15) . .
C2 C7 C6 120.42(17) . .
C13 C8 C5 119.17(16) . .
C13 C8 C9 119.68(15) . .
C9 C8 C5 121.08(15) . .
C20 C14 C12 122.06(15) . .
C20 C14 C15 118.05(16) . .
C15 C14 C12 119.89(16) . .
C13 C12 C14 120.20(17) . .
C13 C12 C11 118.78(17) . .
C11 C12 C14 121.00(15) . .
C7 C2 C1 121.33(16) . .
C7 C2 C3 119.56(14) . .
C3 C2 C1 119.11(15) . .
C16 C17 C18 121.01(14) . .
C19 C17 C16 118.77(15) . .
C19 C17 C18 119.55(16) . .
C2 C3 C4 119.91(16) . .
C16 C15 C14 120.03(18) . .
C22 C21 C10 121.12(18) . .
C22 C21 C27 119.61(16) . .
C27 C21 C10 119.22(17) . .
C8 C13 C12 121.09(17) . .
C5 C4 C3 120.57(17) . .
C7 C6 C5 121.04(17) . .
C22 C23 C24 119.68(17) . .
C10 C11 C12 120.75(16) . .
C27 C26 C24 121.43(17) . .
C8 C9 C10 119.84(16) . .
C11 C10 C21 119.42(15) . .
C11 C10 C9 119.80(16) . .
C9 C10 C21 120.73(16) . .
C23 C22 C21 120.28(18) . .
C26 C27 C21 119.78(17) . .
C25 O5 Al2 133.05(11) . 6_655
C25 O6 Al3 129.73(10) . 5_455
C18 O3 Al2 128.59(11) . 5
C18 O4 Al1 124.90(11) . 2_645
S1G O10 Al1 129.22(7) . .
S1G O9 Al2 129.09(7) . .

loop_
_geom_bond_atom_site_label_1
_geom_bond_atom_site_label_2
_geom_bond_distance
_geom_bond_site_symmetry_2
Al1 O7 1.8519(10) .
Al1 O7 1.8520(10) 8_665
Al1 O4 1.9019(11) 4_564
Al1 O4 1.9019(11) 5_455
Al1 O10 1.9199(11) .
Al1 O10 1.9199(11) 8_665
Al3 O8 1.8309(10) .
Al3 O8 1.8310(10) 3_755
Al3 O2 1.9232(11) 3_755
Al3 O2 1.9232(11) .
Al3 O6 1.8707(11) 5
Al3 O6 1.8707(11) 6_645
S1G O10 1.4625(12) .
S1G O9 1.5018(11) .
S1G O2G 1.4661(14) .
S1G O1G 1.4215(15) .
Al2 O8 1.8416(11) .
Al2 O1 1.8829(11) .
Al2 O7 1.8279(10) .
Al2 O5 1.9646(11) 6_645
Al2 O3 1.8889(11) 5_455
Al2 O9 1.9186(11) .
O1 C1 1.2577(18) .
O2 C1 1.259(2) .
C1 C2 1.492(2) .
C25 C24 1.485(2) .
C25 O5 1.2586(18) .
C25 O6 1.2582(19) .
C20 C19 1.379(2) .
C20 C14 1.370(2) .
C16 C17 1.399(2) .
C16 C15 1.338(2) .
C24 C23 1.392(2) .
C24 C26 1.396(2) .
C19 C17 1.389(2) .
C5 C8 1.500(2) .
C5 C4 1.382(2) .
C5 C6 1.388(3) .
C18 C17 1.476(2) .
C18 O3 1.2655(19) .
C18 O4 1.2624(18) .
C7 C2 1.370(2) .
C7 C6 1.380(2) .
C8 C13 1.386(2) .
C8 C9 1.393(2) .
C14 C12 1.476(2) .
C14 C15 1.433(2) .
C12 C13 1.390(2) .
C12 C11 1.397(3) .
C2 C3 1.388(2) .
C3 C4 1.394(2) .
C21 C10 1.498(2) .
C21 C22 1.392(3) .
C21 C27 1.394(3) .
C23 C22 1.391(2) .
C11 C10 1.384(2) .
C26 C27 1.362(2) .
C9 C10 1.398(2) .

loop_
_smtbx_masks_void_nr
_smtbx_masks_void_average_x
_smtbx_masks_void_average_y
_smtbx_masks_void_average_z
_smtbx_masks_void_volume
_smtbx_masks_void_count_electrons
1 -0.400 -0.724 -0.022 8297.7 2230.4
